data_7102580
loop_
_publ_author_name
'Hong, Bog Ki'
'Lee, In Su'
'Shin, Dong Mok'
'Chung, Young Keun'

_publ_section_title
;
 A chiral molecular bowl containing three ferrocenes: synthesis and its
 efficiency in an optical resolution of 1,1'-bi-2-naphthol.
;
_journal_issue 8
_journal_name_full 'Chemical communications (Cambridge, England)'
_journal_page_first 936
_journal_page_last 937
_journal_paper_doi 10.1039/b316520e
_journal_year 2004
_chemical_formula_sum 'C75 H80 Cl2 Fe3 N6 O4'
_chemical_formula_weight 1367.90
_chemical_name_systematic
;
?
;
_space_group_IT_number 19
_symmetry_cell_setting orthorhombic
_symmetry_space_group_name_Hall 'P 2ac 2ab'
_symmetry_space_group_name_H-M 'P 21 21 21'
_atom_sites_solution_hydrogens geom
_atom_sites_solution_primary direct
_atom_sites_solution_secondary difmap
_audit_creation_method SHELXL-97
_cell_angle_alpha 90.00
_cell_angle_beta 90.00
_cell_angle_gamma 90.00
_cell_formula_units_Z 4
_cell_length_a 13.5860(10)
_cell_length_b 20.4300(10)
_cell_length_c 25.7270(10)
_cell_measurement_reflns_used 8552
_cell_measurement_temperature 293(2)
_cell_measurement_theta_max 27.485
_cell_measurement_theta_min 0.998
_cell_volume 7140.8(7)
_computing_cell_refinement 'HKL Scalepack (Otwinowski & Minor 1997)'
_computing_data_collection 'Collect (Nonius BV, 1997-2000)'
_computing_data_reduction 'HKL Denzo and Scalepack (Otwinowski & Minor 1997)'
_computing_structure_refinement 'SHELXL-97 (Sheldrick, 1997)'
_computing_structure_solution 'SHELXS-97 (Sheldrick, 1990)'
_diffrn_ambient_temperature 293(2)
_diffrn_detector_area_resol_mean 9
_diffrn_measured_fraction_theta_full 0.993
_diffrn_measured_fraction_theta_max 0.993
_diffrn_measurement_device '95mm CCD camera on \k-goniostat'
_diffrn_measurement_device_type KappaCCD
_diffrn_measurement_method CCD
_diffrn_radiation_monochromator 'horizonally mounted graphite crystal'
_diffrn_radiation_source 'fine-focus sealed tube'
_diffrn_radiation_type MoK\a
_diffrn_radiation_wavelength 0.71073
_diffrn_reflns_av_R_equivalents 0.0000
_diffrn_reflns_av_sigmaI/netI 0.0617
_diffrn_reflns_limit_h_max 17
_diffrn_reflns_limit_h_min -17
_diffrn_reflns_limit_k_max 26
_diffrn_reflns_limit_k_min -26
_diffrn_reflns_limit_l_max 33
_diffrn_reflns_limit_l_min -33
_diffrn_reflns_number 15803
_diffrn_reflns_theta_full 27.48
_diffrn_reflns_theta_max 27.48
_diffrn_reflns_theta_min 3.54
_exptl_absorpt_coefficient_mu 0.727
_exptl_absorpt_correction_type none
_exptl_crystal_colour 'dark red'
_exptl_crystal_density_diffrn 1.272
_exptl_crystal_density_method 'not measured'
_exptl_crystal_description block
_exptl_crystal_F_000 2864
_exptl_crystal_size_max 0.40
_exptl_crystal_size_mid 0.40
_exptl_crystal_size_min 0.25
_refine_diff_density_max 0.292
_refine_diff_density_min -0.214
_refine_diff_density_rms 0.042
_refine_ls_abs_structure_details 'Flack H D (1983), Acta Cryst. A39, 876-881'
_refine_ls_abs_structure_Flack 0.013(14)
_refine_ls_extinction_method none
_refine_ls_goodness_of_fit_ref 1.008
_refine_ls_hydrogen_treatment mixed
_refine_ls_matrix_type full
_refine_ls_number_parameters 842
_refine_ls_number_reflns 15803
_refine_ls_number_restraints 8
_refine_ls_restrained_S_all 1.011
_refine_ls_R_factor_all 0.1039
_refine_ls_R_factor_gt 0.0546
_refine_ls_shift/su_max 0.001
_refine_ls_shift/su_mean 0.000
_refine_ls_structure_factor_coef Fsqd
_refine_ls_weighting_details 'calc w=1/[\s^2^(Fo^2^)+(0.0503P)^2^+2.4944P] where P=(Fo^2^+2Fc^2^)/3'
_refine_ls_weighting_scheme calc
_refine_ls_wR_factor_gt 0.1087
_refine_ls_wR_factor_ref 0.1273
_reflns_number_gt 10149
_reflns_number_total 15803
_reflns_threshold_expression >2sigma(I)
_cod_data_source_file b316520e.txt
_cod_data_source_block (R)3-(R)4'
_cod_depositor_comments
;
The following automatic conversions were performed:
'_symmetry_cell_setting' value 'Orthorhombic' changed to 'orthorhombic'
according to '/home/saulius/struct/CIF-dictionaries/cif_core.dic'
dictionary named 'cif_core.dic' version 2.4.1 from 2010-06-29.

Automatic conversion script
Id: cif_fix_enum 1527 2010-12-29 10:47:43Z saulius 
;
_cod_original_sg_symbol_H-M P212121
_cod_database_code 7102580

loop_
_symmetry_equiv_pos_as_xyz
'x, y, z'
'-x+1/2, -y, z+1/2'
'x+1/2, -y+1/2, -z'
'-x, y+1/2, -z+1/2'

loop_
_atom_site_label
_atom_site_type_symbol
_atom_site_fract_x
_atom_site_fract_y
_atom_site_fract_z
_atom_site_U_iso_or_equiv
_atom_site_adp_type
_atom_site_occupancy
_atom_site_symmetry_multiplicity
_atom_site_calc_flag
_atom_site_refinement_flags
_atom_site_disorder_assembly
_atom_site_disorder_group
Fe1 Fe 0.07867(4) 0.27958(3) 0.36057(2) 0.05318(14) Uani 1 1 d . . .
Fe2 Fe 0.39768(4) 0.34164(3) 0.12947(2) 0.06504(17) Uani 1 1 d . . .
Fe3 Fe 0.55640(5) 0.17784(3) 0.37553(2) 0.06171(17) Uani 1 1 d . . .
N1 N 0.0357(2) 0.44146(16) 0.28026(12) 0.0564(8) Uani 1 1 d . . .
N2 N 0.1997(2) 0.42633(15) 0.20935(12) 0.0530(8) Uani 1 1 d . . .
N3 N 0.6222(3) 0.41063(17) 0.20770(14) 0.0656(9) Uani 1 1 d . . .
N4 N 0.6071(2) 0.34150(17) 0.30591(12) 0.0590(8) Uani 1 1 d . . .
N5 N 0.4834(2) 0.31583(15) 0.47868(11) 0.0545(8) Uani 1 1 d . . .
N6 N 0.3156(2) 0.35915(15) 0.42331(11) 0.0517(7) Uani 1 1 d . . .
O1 O 0.3203(3) 0.78201(17) 0.32379(13) 0.0897(10) Uani 1 1 d . . .
O2 O 0.2997(2) 0.59667(14) 0.30447(10) 0.0739(8) Uani 1 1 d . . .
C1 C 0.0096(3) 0.36789(18) 0.35075(14) 0.0516(9) Uani 1 1 d . . .
C2 C 0.0156(3) 0.3507(2) 0.40501(14) 0.0592(10) Uani 1 1 d . . .
H2 H 0.0473 0.3746 0.4308 0.071 Uiso 1 1 calc R . .
C3 C -0.0353(3) 0.2912(2) 0.41182(18) 0.0701(12) Uani 1 1 d . . .
H3 H -0.0432 0.2690 0.4431 0.084 Uiso 1 1 calc R . .
C4 C -0.0717(3) 0.2712(2) 0.36359(19) 0.0707(11) Uani 1 1 d . . .
H4 H -0.1079 0.2333 0.3575 0.085 Uiso 1 1 calc R . .
C5 C -0.0445(3) 0.3177(2) 0.32551(16) 0.0603(10) Uani 1 1 d . . .
H5 H -0.0594 0.3157 0.2903 0.072 Uiso 1 1 calc R . .
C6 C 0.0580(3) 0.42364(18) 0.32599(14) 0.0542(9) Uani 1 1 d . . .
H6 H 0.1061 0.4465 0.3441 0.065 Uiso 1 1 calc R . .
C7 C 0.0897(3) 0.49740(17) 0.25941(13) 0.0515(9) Uani 1 1 d . . .
H7 H 0.1454 0.5076 0.2822 0.077 Uiso 1 1 calc R . .
C8 C 0.1276(3) 0.47918(18) 0.20537(14) 0.0530(9) Uani 1 1 d . . .
H8 H 0.0723 0.4647 0.1838 0.079 Uiso 1 1 calc R . .
C9 C 0.1770(3) 0.53727(19) 0.17990(16) 0.0665(12) Uani 1 1 d . . .
H9A H 0.2366 0.5478 0.1989 0.100 Uiso 1 1 calc R . .
H9B H 0.1959 0.5254 0.1448 0.100 Uiso 1 1 calc R . .
C10 C 0.1121(4) 0.5973(2) 0.17792(17) 0.0815(14) Uani 1 1 d . . .
H10A H 0.0563 0.5890 0.1553 0.122 Uiso 1 1 calc R . .
H10B H 0.1489 0.6338 0.1637 0.122 Uiso 1 1 calc R . .
C11 C 0.0754(4) 0.61478(19) 0.23216(15) 0.0707(12) Uani 1 1 d . . .
H11A H 0.1308 0.6264 0.2541 0.106 Uiso 1 1 calc R . .
H11B H 0.0318 0.6523 0.2301 0.106 Uiso 1 1 calc R . .
C12 C 0.0207(3) 0.5572(2) 0.25591(16) 0.0667(11) Uani 1 1 d . . .
H12A H -0.0361 0.5465 0.2347 0.100 Uiso 1 1 calc R . .
H12B H -0.0025 0.5688 0.2904 0.100 Uiso 1 1 calc R . .
C13 C 0.1985(3) 0.38193(19) 0.17542(16) 0.0583(10) Uani 1 1 d . . .
H13 H 0.1474 0.3826 0.1514 0.070 Uiso 1 1 calc R . .
C14 C 0.2703(3) 0.3301(2) 0.17093(17) 0.0642(11) Uani 1 1 d . . .
C15 C 0.2744(4) 0.2851(2) 0.1281(2) 0.0912(15) Uani 1 1 d . . .
H15 H 0.2299 0.2827 0.1007 0.109 Uiso 1 1 calc R . .
C16 C 0.3574(5) 0.2455(2) 0.1348(3) 0.1007(18) Uani 1 1 d . . .
H16 H 0.3769 0.2120 0.1126 0.121 Uiso 1 1 calc R . .
C17 C 0.4063(4) 0.2642(2) 0.1802(2) 0.0847(14) Uani 1 1 d . . .
H17 H 0.4634 0.2454 0.1934 0.102 Uiso 1 1 calc R . .
C18 C 0.3536(3) 0.3166(2) 0.20239(18) 0.0672(11) Uani 1 1 d . . .
H18 H 0.3707 0.3387 0.2327 0.081 Uiso 1 1 calc R . .
C19 C 0.5053(3) 0.4109(2) 0.13675(17) 0.0647(11) Uani 1 1 d . . .
C20 C 0.5357(4) 0.3591(3) 0.10156(18) 0.0807(14) Uani 1 1 d . . .
H20 H 0.5895 0.3316 0.1060 0.097 Uiso 1 1 calc R . .
C21 C 0.4705(4) 0.3580(3) 0.06039(19) 0.0992(18) Uani 1 1 d . . .
H21 H 0.4746 0.3299 0.0320 0.119 Uiso 1 1 calc R . .
C22 C 0.3963(4) 0.4060(3) 0.0677(2) 0.0984(17) Uani 1 1 d . . .
H22 H 0.3433 0.4145 0.0458 0.118 Uiso 1 1 calc R . .
C23 C 0.4182(3) 0.4383(2) 0.11445(18) 0.0759(12) Uani 1 1 d . . .
H23 H 0.3817 0.4723 0.1287 0.091 Uiso 1 1 calc R . .
C24 C 0.5430(3) 0.42976(19) 0.18693(17) 0.0593(10) Uani 1 1 d . . .
H24 H 0.5051 0.4591 0.2060 0.071 Uiso 1 1 calc R . .
C25 C 0.6465(3) 0.4411(2) 0.25781(18) 0.0681(12) Uani 1 1 d . . .
H25 H 0.5866 0.4607 0.2722 0.102 Uiso 1 1 calc R . .
C26 C 0.6849(3) 0.3906(2) 0.29635(17) 0.0695(12) Uani 1 1 d . . .
H26 H 0.7431 0.3689 0.2818 0.104 Uiso 1 1 calc R . .
C27 C 0.7113(4) 0.4222(3) 0.34785(19) 0.0850(14) Uani 1 1 d . . .
H27A H 0.7399 0.3896 0.3707 0.127 Uiso 1 1 calc R . .
H27B H 0.6520 0.4388 0.3642 0.127 Uiso 1 1 calc R . .
C28 C 0.7843(4) 0.4784(3) 0.3406(2) 0.1072(19) Uani 1 1 d . . .
H28A H 0.7951 0.4998 0.3738 0.161 Uiso 1 1 calc R . .
H28B H 0.8469 0.4609 0.3289 0.161 Uiso 1 1 calc R . .
C29 C 0.7476(4) 0.5281(3) 0.3016(3) 0.1019(18) Uani 1 1 d . . .
H29A H 0.7978 0.5612 0.2960 0.153 Uiso 1 1 calc R . .
H29B H 0.6894 0.5496 0.3152 0.153 Uiso 1 1 calc R . .
C30 C 0.7231(4) 0.4953(2) 0.2503(2) 0.0886(15) Uani 1 1 d . . .
H30A H 0.7825 0.4767 0.2355 0.133 Uiso 1 1 calc R . .
H30B H 0.6978 0.5276 0.2262 0.133 Uiso 1 1 calc R . .
C31 C 0.6285(3) 0.2820(2) 0.29875(14) 0.0631(11) Uani 1 1 d . . .
H31 H 0.6916 0.2718 0.2874 0.076 Uiso 1 1 calc R . .
C32 C 0.5599(3) 0.22893(19) 0.30733(14) 0.0602(10) Uani 1 1 d . . .
C33 C 0.5798(4) 0.1609(2) 0.29819(16) 0.0802(14) Uani 1 1 d . . .
H33 H 0.6371 0.1441 0.2836 0.096 Uiso 1 1 calc R . .
C34 C 0.4989(5) 0.1243(3) 0.3148(2) 0.0949(17) Uani 1 1 d . . .
H34 H 0.4933 0.0790 0.3132 0.114 Uiso 1 1 calc R . .
C35 C 0.4268(4) 0.1678(2) 0.33450(19) 0.0814(13) Uani 1 1 d . . .
H35 H 0.3659 0.1560 0.3481 0.098 Uiso 1 1 calc R . .
C36 C 0.4633(3) 0.2318(2) 0.32994(16) 0.0641(11) Uani 1 1 d . . .
H36 H 0.4304 0.2697 0.3399 0.077 Uiso 1 1 calc R . .
C37 C 0.5811(3) 0.2294(2) 0.44231(14) 0.0618(10) Uani 1 1 d . . .
C38 C 0.5245(4) 0.1729(2) 0.45303(15) 0.0766(13) Uani 1 1 d . . .
H38 H 0.4618 0.1723 0.4675 0.092 Uiso 1 1 calc R . .
C39 C 0.5796(5) 0.1177(2) 0.43799(17) 0.0892(17) Uani 1 1 d . . .
H39 H 0.5597 0.0743 0.4411 0.107 Uiso 1 1 calc R . .
C40 C 0.6693(5) 0.1391(3) 0.41767(18) 0.0940(18) Uani 1 1 d . . .
H40 H 0.7191 0.1125 0.4047 0.113 Uiso 1 1 calc R . .
C41 C 0.6717(4) 0.2085(3) 0.42016(17) 0.0782(13) Uani 1 1 d . . .
H41 H 0.7230 0.2353 0.4093 0.094 Uiso 1 1 calc R . .
C42 C 0.5502(3) 0.29784(19) 0.44808(14) 0.0567(10) Uani 1 1 d . . .
H42 H 0.5817 0.3295 0.4281 0.068 Uiso 1 1 calc R . .
C43 C 0.4569(3) 0.38541(17) 0.47826(13) 0.0491(9) Uani 1 1 d . . .
H43 H 0.4906 0.4076 0.4495 0.074 Uiso 1 1 calc R . .
C44 C 0.3459(3) 0.39171(18) 0.47159(15) 0.0534(9) Uani 1 1 d . . .
H44 H 0.3130 0.3706 0.5011 0.080 Uiso 1 1 calc R . .
C45 C 0.3172(3) 0.4634(2) 0.47014(17) 0.0706(12) Uani 1 1 d . . .
H45A H 0.2466 0.4670 0.4654 0.106 Uiso 1 1 calc R . .
H45B H 0.3489 0.4842 0.4407 0.106 Uiso 1 1 calc R . .
C46 C 0.3467(4) 0.4989(2) 0.5198(2) 0.0867(15) Uani 1 1 d . . .
H46A H 0.3082 0.4822 0.5487 0.130 Uiso 1 1 calc R . .
H46B H 0.3327 0.5452 0.5162 0.130 Uiso 1 1 calc R . .
C47 C 0.4568(4) 0.4892(2) 0.53106(18) 0.0779(14) Uani 1 1 d . . .
H47A H 0.4950 0.5127 0.5052 0.117 Uiso 1 1 calc R . .
H47B H 0.4721 0.5076 0.5648 0.117 Uiso 1 1 calc R . .
C48 C 0.4865(4) 0.4173(2) 0.53042(16) 0.0726(12) Uani 1 1 d . . .
H48A H 0.4544 0.3945 0.5588 0.109 Uiso 1 1 calc R . .
H48B H 0.5571 0.4136 0.5352 0.109 Uiso 1 1 calc R . .
C49 C 0.2598(3) 0.31035(19) 0.42795(15) 0.0549(9) Uani 1 1 d . . .
H49 H 0.2422 0.2976 0.4614 0.066 Uiso 1 1 calc R . .
C50 C 0.2209(3) 0.2723(2) 0.38451(15) 0.0579(10) Uani 1 1 d . . .
C51 C 0.2179(3) 0.2900(2) 0.33094(16) 0.0625(11) Uani 1 1 d . . .
H51 H 0.2444 0.3276 0.3162 0.075 Uiso 1 1 calc R . .
C52 C 0.1669(3) 0.2396(3) 0.30412(19) 0.0747(13) Uani 1 1 d . . .
H52 H 0.1536 0.2387 0.2687 0.090 Uiso 1 1 calc R . .
C53 C 0.1396(3) 0.1907(2) 0.3405(2) 0.0808(14) Uani 1 1 d . . .
H53 H 0.1065 0.1520 0.3329 0.097 Uiso 1 1 calc R . .
C54 C 0.1712(3) 0.2108(2) 0.3902(2) 0.0726(12) Uani 1 1 d . . .
H54 H 0.1615 0.1882 0.4211 0.087 Uiso 1 1 calc R . .
C55 C 0.2190(4) 0.7005(2) 0.36027(17) 0.0721(12) Uani 1 1 d . . .
C56 C 0.2271(4) 0.7591(2) 0.33391(16) 0.0652(11) Uani 1 1 d . . .
C57 C 0.1454(4) 0.7933(3) 0.3173(2) 0.0916(15) Uani 1 1 d . . .
H57 H 0.1536 0.8333 0.3005 0.110 Uiso 1 1 calc R . .
C58 C 0.0507(4) 0.7692(3) 0.3253(2) 0.0955(17) Uani 1 1 d . . .
H58 H -0.0036 0.7922 0.3130 0.115 Uiso 1 1 calc R . .
C59 C 0.0378(4) 0.7100(3) 0.3520(2) 0.0907(17) Uani 1 1 d . . .
C60 C -0.0523(5) 0.6829(4) 0.3625(3) 0.122(2) Uani 1 1 d . . .
H60 H -0.1078 0.7043 0.3499 0.147 Uiso 1 1 calc R . .
C61 C -0.0662(6) 0.6268(5) 0.3903(3) 0.139(3) Uani 1 1 d . . .
H61 H -0.1291 0.6109 0.3970 0.166 Uiso 1 1 calc R . .
C62 C 0.0157(7) 0.5945(4) 0.4079(3) 0.134(3) Uani 1 1 d . . .
H62 H 0.0070 0.5563 0.4270 0.160 Uiso 1 1 calc R . .
C63 C 0.1098(5) 0.6157(3) 0.39878(19) 0.0966(18) Uani 1 1 d . . .
H63 H 0.1632 0.5918 0.4110 0.116 Uiso 1 1 calc R . .
C64 C 0.1252(4) 0.6753(3) 0.37013(18) 0.0847(15) Uani 1 1 d . . .
C65 C 0.3087(3) 0.6648(2) 0.37825(15) 0.0693(11) Uani 1 1 d . . .
C66 C 0.3479(4) 0.6147(2) 0.34862(15) 0.0651(11) Uani 1 1 d . . .
C67 C 0.4367(4) 0.5833(2) 0.36268(17) 0.0739(12) Uani 1 1 d . . .
H67 H 0.4634 0.5509 0.3415 0.089 Uiso 1 1 calc R . .
C68 C 0.4828(4) 0.6010(3) 0.40764(19) 0.0842(15) Uani 1 1 d . . .
H68 H 0.5413 0.5804 0.4168 0.101 Uiso 1 1 calc R . .
C70 C 0.4906(5) 0.6675(3) 0.4882(2) 0.109(2) Uani 1 1 d . . .
H70 H 0.5489 0.6474 0.4983 0.131 Uiso 1 1 calc R . .
C71 C 0.4487(7) 0.7144(4) 0.5191(2) 0.123(3) Uani 1 1 d . . .
H71 H 0.4788 0.7252 0.5504 0.147 Uiso 1 1 calc R . .
C72 C 0.3632(7) 0.7461(4) 0.5050(2) 0.126(3) Uani 1 1 d . . .
H72 H 0.3373 0.7783 0.5265 0.151 Uiso 1 1 calc R . .
C73 C 0.3160(5) 0.7306(3) 0.45934(18) 0.1000(18) Uani 1 1 d . . .
H73 H 0.2579 0.7518 0.4503 0.120 Uiso 1 1 calc R . .
C74 C 0.3564(4) 0.6818(2) 0.42601(16) 0.0781(14) Uani 1 1 d . . .
C75 C 0.4444(4) 0.6493(3) 0.44009(17) 0.0828(16) Uani 1 1 d . . .
O1W O 0.4319(3) 0.40632(16) 0.33833(13) 0.0787(10) Uani 1 1 d . . .
H1W H 0.478(4) 0.379(2) 0.3266(19) 0.094 Uiso 1 1 d . . .
H2W H 0.405(4) 0.396(2) 0.3652(19) 0.094 Uiso 1 1 d . . .
O2W O 0.3592(3) 0.48430(16) 0.26501(13) 0.0684(9) Uani 1 1 d . . .
H3W H 0.376(4) 0.462(2) 0.2899(18) 0.082 Uiso 1 1 d . . .
H4W H 0.321(4) 0.464(3) 0.254(2) 0.082 Uiso 1 1 d . . .
C1S C 0.2754(13) 0.0007(7) 0.4740(6) 0.624(11) Uani 0.408(8) 1 d PD A 1
H1S1 H 0.2087 -0.0089 0.4851 0.749 Uiso 0.408(8) 1 calc PR A 1
H1S2 H 0.3155 -0.0385 0.4759 0.749 Uiso 0.408(8) 1 calc PR A 1
Cl1S Cl 0.2796(10) 0.0384(5) 0.4112(4) 0.261(7) Uani 0.408(8) 1 d PD A 1
Cl2S Cl 0.3244(15) 0.0630(12) 0.5062(5) 0.508(19) Uani 0.408(8) 1 d PD A 1
C2S C 0.2312(10) -0.0742(8) 0.4664(9) 0.42(3) Uani 0.592(8) 1 d PD A 2
H2S1 H 0.1774 -0.0843 0.4898 0.503 Uiso 0.592(8) 1 calc PR A 2
H2S2 H 0.2815 -0.1079 0.4681 0.503 Uiso 0.592(8) 1 calc PR A 2
Cl3S Cl 0.1922(10) -0.0571(10) 0.4024(5) 0.548(15) Uani 0.592(8) 1 d PD A 2
Cl4S Cl 0.2754(13) 0.0007(7) 0.4740(6) 0.624(11) Uani 0.59 1 d PD A 2

loop_
_atom_site_aniso_label
_atom_site_aniso_U_11
_atom_site_aniso_U_22
_atom_site_aniso_U_33
_atom_site_aniso_U_23
_atom_site_aniso_U_13
_atom_site_aniso_U_12
Fe1 0.0460(3) 0.0540(3) 0.0596(3) 0.0008(2) -0.0017(2) -0.0067(2)
Fe2 0.0611(4) 0.0640(4) 0.0699(4) -0.0123(3) 0.0053(3) 0.0103(3)
Fe3 0.0746(4) 0.0516(3) 0.0589(3) -0.0014(3) -0.0036(3) 0.0159(3)
N1 0.0503(19) 0.066(2) 0.0526(19) 0.0058(16) 0.0056(15) 0.0016(16)
N2 0.0490(19) 0.0510(18) 0.0589(19) 0.0061(16) 0.0031(15) 0.0092(15)
N3 0.053(2) 0.069(2) 0.075(2) 0.0071(19) 0.0116(18) 0.0018(18)
N4 0.0440(19) 0.066(2) 0.0668(19) 0.0037(17) 0.0035(15) 0.0048(17)
N5 0.061(2) 0.0557(19) 0.0467(16) 0.0018(15) -0.0007(15) 0.0018(16)
N6 0.0474(19) 0.0562(19) 0.0515(17) 0.0012(15) 0.0044(14) -0.0066(15)
O1 0.080(2) 0.089(2) 0.100(2) 0.0079(19) -0.0028(18) -0.0188(19)
O2 0.085(2) 0.0780(19) 0.0590(16) -0.0128(15) -0.0130(15) 0.0061(17)
C1 0.047(2) 0.053(2) 0.054(2) 0.0000(17) 0.0030(17) -0.0003(18)
C2 0.064(3) 0.060(2) 0.054(2) -0.0005(19) 0.0062(18) -0.005(2)
C3 0.069(3) 0.069(3) 0.072(3) 0.010(2) 0.019(2) -0.009(2)
C4 0.048(2) 0.062(2) 0.102(3) -0.007(2) 0.007(2) -0.013(2)
C5 0.044(2) 0.074(3) 0.063(2) -0.004(2) -0.0095(18) 0.002(2)
C6 0.052(2) 0.053(2) 0.057(2) 0.0002(18) 0.0029(18) 0.0025(19)
C7 0.051(2) 0.056(2) 0.0476(19) 0.0061(16) 0.0027(18) 0.0082(18)
C8 0.053(2) 0.056(2) 0.050(2) 0.0059(18) 0.0014(17) 0.0071(18)
C9 0.082(3) 0.058(2) 0.059(2) 0.017(2) 0.012(2) 0.017(2)
C10 0.094(4) 0.081(3) 0.069(3) 0.022(2) 0.010(2) 0.030(3)
C11 0.086(3) 0.057(2) 0.069(3) 0.0095(19) 0.001(2) 0.027(2)
C12 0.062(3) 0.072(3) 0.066(3) -0.003(2) 0.005(2) 0.020(2)
C13 0.050(2) 0.059(2) 0.066(2) -0.009(2) -0.0050(19) -0.001(2)
C14 0.057(3) 0.050(2) 0.086(3) -0.010(2) 0.010(2) -0.005(2)
C15 0.085(4) 0.076(3) 0.113(4) -0.039(3) -0.005(3) -0.008(3)
C16 0.102(4) 0.060(3) 0.140(5) -0.036(3) 0.021(4) 0.000(3)
C17 0.074(3) 0.056(3) 0.124(4) 0.005(3) 0.012(3) 0.017(2)
C18 0.064(3) 0.055(2) 0.082(3) 0.006(2) 0.010(2) 0.009(2)
C19 0.056(2) 0.066(3) 0.072(3) 0.009(2) 0.016(2) 0.007(2)
C20 0.066(3) 0.100(4) 0.076(3) 0.010(3) 0.020(3) 0.018(3)
C21 0.096(4) 0.144(5) 0.059(3) -0.007(3) 0.012(3) 0.017(4)
C22 0.098(4) 0.124(5) 0.073(3) 0.013(3) -0.007(3) 0.020(4)
C23 0.063(3) 0.074(3) 0.090(3) 0.021(2) 0.010(3) 0.011(2)
C24 0.056(3) 0.046(2) 0.075(3) 0.0084(19) 0.015(2) -0.0008(19)
C25 0.049(3) 0.066(3) 0.089(3) -0.001(2) 0.014(2) -0.004(2)
C26 0.044(2) 0.083(3) 0.082(3) 0.004(2) 0.008(2) 0.007(2)
C27 0.064(3) 0.099(4) 0.092(3) -0.007(3) -0.005(3) -0.014(3)
C28 0.077(4) 0.123(5) 0.122(5) -0.018(4) -0.001(3) -0.033(4)
C29 0.074(4) 0.089(4) 0.142(5) -0.006(4) 0.005(4) -0.023(3)
C30 0.070(4) 0.081(3) 0.114(4) 0.000(3) 0.011(3) -0.014(3)
C31 0.054(2) 0.081(3) 0.054(2) 0.002(2) 0.0022(18) 0.023(2)
C32 0.072(3) 0.060(2) 0.048(2) -0.0030(18) -0.0031(19) 0.013(2)
C33 0.107(4) 0.073(3) 0.061(2) -0.015(2) -0.008(3) 0.033(3)
C34 0.122(5) 0.064(3) 0.099(4) -0.012(3) -0.026(4) -0.002(4)
C35 0.078(3) 0.064(3) 0.102(3) 0.005(3) -0.019(3) -0.004(3)
C36 0.062(3) 0.060(3) 0.070(3) 0.003(2) -0.011(2) 0.011(2)
C37 0.072(3) 0.063(3) 0.051(2) -0.0015(18) -0.006(2) 0.013(2)
C38 0.107(4) 0.066(3) 0.057(2) 0.007(2) 0.016(2) 0.017(3)
C39 0.141(5) 0.059(3) 0.067(3) 0.014(2) -0.001(3) 0.033(3)
C40 0.115(5) 0.110(4) 0.057(3) -0.004(3) -0.013(3) 0.059(4)
C41 0.073(3) 0.097(4) 0.064(3) -0.010(3) -0.012(2) 0.022(3)
C42 0.057(2) 0.060(2) 0.052(2) -0.0012(17) -0.0042(19) -0.002(2)
C43 0.055(2) 0.046(2) 0.047(2) -0.0006(16) 0.0008(17) -0.0077(17)
C44 0.051(2) 0.054(2) 0.055(2) -0.0032(18) 0.0079(17) -0.0048(18)
C45 0.064(3) 0.065(3) 0.083(3) -0.004(2) 0.007(2) 0.008(2)
C46 0.101(4) 0.061(3) 0.098(4) -0.019(3) 0.024(3) 0.001(3)
C47 0.103(4) 0.058(3) 0.073(3) -0.020(2) -0.005(3) -0.004(3)
C48 0.090(3) 0.066(3) 0.062(3) -0.007(2) -0.006(2) -0.008(2)
C49 0.048(2) 0.061(2) 0.056(2) 0.0064(19) -0.0008(17) -0.002(2)
C50 0.048(2) 0.058(2) 0.068(3) 0.005(2) -0.0048(18) -0.0060(19)
C51 0.045(2) 0.075(3) 0.067(3) 0.003(2) 0.0037(19) -0.003(2)
C52 0.059(3) 0.094(4) 0.071(3) -0.022(3) -0.008(2) 0.007(3)
C53 0.056(3) 0.066(3) 0.121(4) -0.019(3) -0.015(3) 0.002(2)
C54 0.061(3) 0.056(3) 0.100(3) 0.008(2) -0.014(2) -0.002(2)
C55 0.087(3) 0.071(3) 0.058(2) -0.016(2) 0.013(2) -0.019(2)
C56 0.066(3) 0.061(3) 0.068(3) -0.006(2) 0.001(2) -0.007(2)
C57 0.096(4) 0.093(4) 0.085(3) -0.009(3) 0.010(3) 0.010(3)
C58 0.076(4) 0.115(5) 0.096(4) -0.036(3) 0.008(3) -0.003(3)
C59 0.081(4) 0.106(4) 0.085(3) -0.044(3) 0.029(3) -0.017(3)
C60 0.092(4) 0.144(6) 0.131(5) -0.071(5) 0.048(4) -0.040(4)
C61 0.107(6) 0.164(8) 0.146(6) -0.083(6) 0.058(5) -0.053(6)
C62 0.155(7) 0.118(6) 0.127(6) -0.041(4) 0.068(6) -0.064(6)
C63 0.113(5) 0.095(4) 0.082(3) -0.020(3) 0.036(3) -0.048(3)
C64 0.100(4) 0.085(3) 0.069(3) -0.037(3) 0.029(3) -0.033(3)
C65 0.086(3) 0.070(3) 0.052(2) -0.004(2) -0.006(2) -0.015(2)
C66 0.081(3) 0.062(3) 0.052(2) 0.001(2) -0.005(2) -0.015(2)
C67 0.090(3) 0.062(3) 0.070(3) 0.010(2) -0.009(3) -0.007(2)
C68 0.097(4) 0.074(3) 0.082(3) 0.015(3) -0.031(3) -0.022(3)
C70 0.145(6) 0.107(5) 0.075(3) 0.024(3) -0.037(4) -0.041(4)
C71 0.198(8) 0.116(5) 0.055(3) -0.003(4) -0.020(4) -0.063(6)
C72 0.196(8) 0.127(5) 0.054(3) -0.010(3) 0.005(4) -0.039(6)
C73 0.140(5) 0.104(4) 0.057(3) -0.017(3) 0.007(3) -0.035(4)
C74 0.112(4) 0.073(3) 0.050(2) 0.002(2) 0.000(3) -0.030(3)
C75 0.116(4) 0.074(3) 0.059(3) 0.018(2) -0.026(3) -0.041(3)
O1W 0.075(2) 0.080(2) 0.081(2) 0.0297(17) 0.0219(17) 0.0255(18)
O2W 0.074(2) 0.059(2) 0.073(2) -0.0042(15) -0.0127(17) 0.0096(16)
C1S 0.47(2) 0.66(3) 0.74(3) -0.15(3) -0.02(2) 0.07(2)
Cl1S 0.365(15) 0.184(8) 0.234(9) 0.055(7) 0.050(10) 0.014(8)
Cl2S 0.52(3) 0.75(4) 0.249(13) 0.035(17) -0.003(14) -0.43(3)
C2S 0.123(14) 0.163(17) 0.97(9) 0.27(3) 0.26(3) 0.059(12)
Cl3S 0.461(19) 0.80(4) 0.384(14) -0.212(17) 0.208(14) 0.14(2)
Cl4S 0.47(2) 0.66(3) 0.74(3) -0.15(3) -0.02(2) 0.07(2)

loop_
_atom_type_symbol
_atom_type_description
_atom_type_scat_dispersion_real
_atom_type_scat_dispersion_imag
_atom_type_scat_source
C C 0.0033 0.0016 'International Tables Vol C Tables 4.2.6.8 and 6.1.1.4'
H H 0.0000 0.0000 'International Tables Vol C Tables 4.2.6.8 and 6.1.1.4'
Fe Fe 0.3463 0.8444 'International Tables Vol C Tables 4.2.6.8 and 6.1.1.4'
N N 0.0061 0.0033 'International Tables Vol C Tables 4.2.6.8 and 6.1.1.4'
O O 0.0106 0.0060 'International Tables Vol C Tables 4.2.6.8 and 6.1.1.4'
Cl Cl 0.1484 0.1585 'International Tables Vol C Tables 4.2.6.8 and 6.1.1.4'

loop_
_geom_angle_atom_site_label_1
_geom_angle_atom_site_label_2
_geom_angle_atom_site_label_3
_geom_angle
C54 Fe1 C50 41.26(16)
C54 Fe1 C2 122.87(18)
C50 Fe1 C2 106.38(17)
C54 Fe1 C3 107.86(19)
C50 Fe1 C3 122.13(18)
C2 Fe1 C3 40.36(16)
C54 Fe1 C1 159.67(17)
C50 Fe1 C1 122.49(15)
C2 Fe1 C1 41.30(15)
C3 Fe1 C1 68.34(16)
C54 Fe1 C51 68.93(18)
C50 Fe1 C51 40.86(16)
C2 Fe1 C51 121.50(17)
C3 Fe1 C51 157.66(18)
C1 Fe1 C51 106.57(17)
C54 Fe1 C4 122.93(18)
C50 Fe1 C4 158.21(18)
C2 Fe1 C4 67.65(17)
C3 Fe1 C4 39.86(17)
C1 Fe1 C4 67.81(16)
C51 Fe1 C4 160.28(18)
C54 Fe1 C52 68.20(19)
C50 Fe1 C52 68.31(17)
C2 Fe1 C52 157.88(19)
C3 Fe1 C52 160.62(19)
C1 Fe1 C52 122.06(18)
C51 Fe1 C52 40.52(17)
C4 Fe1 C52 125.08(18)
C54 Fe1 C5 158.43(17)
C50 Fe1 C5 159.21(16)
C2 Fe1 C5 68.50(16)
C3 Fe1 C5 67.84(17)
C1 Fe1 C5 40.46(15)
C51 Fe1 C5 123.30(17)
C4 Fe1 C5 40.28(16)
C52 Fe1 C5 108.42(17)
C54 Fe1 C53 40.22(18)
C50 Fe1 C53 68.26(17)
C2 Fe1 C53 159.61(19)
C3 Fe1 C53 124.5(2)
C1 Fe1 C53 158.24(18)
C51 Fe1 C53 68.17(19)
C4 Fe1 C53 109.60(18)
C52 Fe1 C53 40.34(19)
C5 Fe1 C53 123.45(18)
C23 Fe2 C18 117.42(19)
C23 Fe2 C15 131.4(2)
C18 Fe2 C15 68.4(2)
C23 Fe2 C20 68.7(2)
C18 Fe2 C20 129.73(19)
C15 Fe2 C20 148.2(2)
C23 Fe2 C19 41.05(17)
C18 Fe2 C19 107.47(18)
C15 Fe2 C19 169.65(18)
C20 Fe2 C19 41.67(18)
C23 Fe2 C16 169.7(2)
C18 Fe2 C16 67.5(2)
C15 Fe2 C16 40.1(2)
C20 Fe2 C16 116.0(2)
C19 Fe2 C16 148.3(2)
C23 Fe2 C14 109.14(18)
C18 Fe2 C14 40.69(17)
C15 Fe2 C14 41.22(18)
C20 Fe2 C14 168.88(19)
C19 Fe2 C14 129.60(16)
C16 Fe2 C14 68.1(2)
C23 Fe2 C17 149.5(2)
C18 Fe2 C17 40.27(17)
C15 Fe2 C17 67.7(2)
C20 Fe2 C17 107.9(2)
C19 Fe2 C17 115.7(2)
C16 Fe2 C17 39.9(2)
C14 Fe2 C17 68.16(19)
C23 Fe2 C21 67.2(2)
C18 Fe2 C21 167.7(2)
C15 Fe2 C21 118.1(2)
C20 Fe2 C21 39.36(19)
C19 Fe2 C21 67.9(2)
C16 Fe2 C21 110.0(3)
C14 Fe2 C21 150.9(2)
C17 Fe2 C21 130.2(2)
C23 Fe2 C22 40.1(2)
C18 Fe2 C22 150.2(2)
C15 Fe2 C22 109.9(2)
C20 Fe2 C22 68.0(2)
C19 Fe2 C22 68.6(2)
C16 Fe2 C22 131.5(3)
C14 Fe2 C22 117.9(2)
C17 Fe2 C22 168.8(2)
C21 Fe2 C22 40.2(2)
C40 Fe3 C41 40.7(2)
C40 Fe3 C32 129.6(2)
C41 Fe3 C32 108.0(2)
C40 Fe3 C38 67.7(2)
C41 Fe3 C38 68.2(2)
C32 Fe3 C38 150.30(16)
C40 Fe3 C37 68.25(18)
C41 Fe3 C37 40.76(17)
C32 Fe3 C37 117.07(15)
C38 Fe3 C37 40.48(17)
C40 Fe3 C33 109.6(2)
C41 Fe3 C33 118.7(2)
C32 Fe3 C33 41.11(16)
C38 Fe3 C33 167.1(2)
C37 Fe3 C33 151.6(2)
C40 Fe3 C36 168.2(2)
C41 Fe3 C36 129.2(2)
C32 Fe3 C36 41.14(17)
C38 Fe3 C36 117.04(19)
C37 Fe3 C36 107.78(17)
C33 Fe3 C36 68.26(18)
C40 Fe3 C39 40.0(2)
C41 Fe3 C39 67.9(2)
C32 Fe3 C39 167.8(2)
C38 Fe3 C39 40.28(18)
C37 Fe3 C39 67.93(17)
C33 Fe3 C39 129.69(18)
C36 Fe3 C39 150.2(2)
C40 Fe3 C34 118.8(2)
C41 Fe3 C34 151.7(2)
C32 Fe3 C34 68.2(2)
C38 Fe3 C34 129.3(2)
C37 Fe3 C34 166.7(2)
C33 Fe3 C34 39.8(2)
C36 Fe3 C34 67.50(19)
C39 Fe3 C34 109.6(2)
C40 Fe3 C35 151.1(2)
C41 Fe3 C35 166.8(2)
C32 Fe3 C35 68.35(19)
C38 Fe3 C35 108.3(2)
C37 Fe3 C35 128.4(2)
C33 Fe3 C35 67.5(2)
C36 Fe3 C35 39.92(17)
C39 Fe3 C35 118.3(2)
C34 Fe3 C35 40.2(2)
C6 N1 C7 116.5(3)
C13 N2 C8 118.4(3)
C24 N3 C25 115.6(4)
C31 N4 C26 117.6(4)
C42 N5 C43 117.2(3)
C49 N6 C44 116.6(3)
C5 C1 C2 107.3(3)
C5 C1 C6 126.6(3)
C2 C1 C6 125.9(3)
C5 C1 Fe1 70.0(2)
C2 C1 Fe1 68.9(2)
C6 C1 Fe1 122.3(3)
C3 C2 C1 107.6(4)
C3 C2 Fe1 70.2(2)
C1 C2 Fe1 69.8(2)
C4 C3 C2 108.4(4)
C4 C3 Fe1 70.2(2)
C2 C3 Fe1 69.5(2)
C3 C4 C5 109.0(4)
C3 C4 Fe1 69.9(2)
C5 C4 Fe1 70.0(2)
C4 C5 C1 107.7(3)
C4 C5 Fe1 69.7(2)
C1 C5 Fe1 69.6(2)
N1 C6 C1 121.4(4)
N1 C7 C8 108.2(3)
N1 C7 C12 109.6(3)
C8 C7 C12 110.1(3)
N2 C8 C9 108.2(3)
N2 C8 C7 110.0(3)
C9 C8 C7 110.6(3)
C10 C9 C8 113.0(4)
C9 C10 C11 110.5(3)
C12 C11 C10 110.3(4)
C11 C12 C7 109.8(3)
N2 C13 C14 125.1(4)
C18 C14 C15 106.4(4)
C18 C14 C13 129.4(4)
C15 C14 C13 123.8(4)
C18 C14 Fe2 69.2(2)
C15 C14 Fe2 69.0(3)
C13 C14 Fe2 121.8(3)
C16 C15 C14 107.8(5)
C16 C15 Fe2 70.3(3)
C14 C15 Fe2 69.8(2)
C17 C16 C15 109.2(4)
C17 C16 Fe2 70.5(3)
C15 C16 Fe2 69.6(3)
C16 C17 C18 107.8(5)
C16 C17 Fe2 69.7(3)
C18 C17 Fe2 69.1(2)
C17 C18 C14 108.8(4)
C17 C18 Fe2 70.6(3)
C14 C18 Fe2 70.1(2)
C23 C19 C24 123.3(4)
C23 C19 C20 105.6(4)
C24 C19 C20 130.7(4)
C23 C19 Fe2 69.0(3)
C24 C19 Fe2 121.4(3)
C20 C19 Fe2 69.0(3)
C21 C20 C19 108.0(4)
C21 C20 Fe2 71.2(3)
C19 C20 Fe2 69.3(2)
C20 C21 C22 110.0(5)
C20 C21 Fe2 69.4(3)
C22 C21 Fe2 70.0(3)
C23 C22 C21 106.7(5)
C23 C22 Fe2 68.7(3)
C21 C22 Fe2 69.8(3)
C22 C23 C19 109.7(4)
C22 C23 Fe2 71.2(3)
C19 C23 Fe2 69.9(2)
N3 C24 C19 126.8(4)
N3 C25 C26 111.2(4)
N3 C25 C30 110.4(4)
C26 C25 C30 109.8(4)
N4 C26 C27 108.3(4)
N4 C26 C25 108.8(3)
C27 C26 C25 111.1(4)
C26 C27 C28 111.5(4)
C29 C28 C27 111.8(5)
C28 C29 C30 110.6(5)
C29 C30 C25 111.1(4)
N4 C31 C32 123.4(4)
C33 C32 C36 106.2(4)
C33 C32 C31 125.4(4)
C36 C32 C31 128.3(4)
C33 C32 Fe3 69.5(2)
C36 C32 Fe3 69.6(2)
C31 C32 Fe3 121.9(3)
C34 C33 C32 108.7(5)
C34 C33 Fe3 70.8(3)
C32 C33 Fe3 69.4(2)
C33 C34 C35 108.5(4)
C33 C34 Fe3 69.5(3)
C35 C34 Fe3 70.0(3)
C36 C35 C34 108.1(5)
C36 C35 Fe3 69.4(3)
C34 C35 Fe3 69.8(3)
C35 C36 C32 108.6(4)
C35 C36 Fe3 70.7(3)
C32 C36 Fe3 69.2(2)
C38 C37 C41 107.6(4)
C38 C37 C42 127.1(4)
C41 C37 C42 125.0(4)
C38 C37 Fe3 69.7(2)
C41 C37 Fe3 69.5(2)
C42 C37 Fe3 122.0(3)
C39 C38 C37 108.2(5)
C39 C38 Fe3 70.0(2)
C37 C38 Fe3 69.8(2)
C40 C39 C38 108.4(5)
C40 C39 Fe3 69.7(3)
C38 C39 Fe3 69.7(2)
C39 C40 C41 108.4(5)
C39 C40 Fe3 70.4(3)
C41 C40 Fe3 69.7(3)
C40 C41 C37 107.4(5)
C40 C41 Fe3 69.6(3)
C37 C41 Fe3 69.7(2)
N5 C42 C37 123.3(4)
N5 C43 C44 109.0(3)
N5 C43 C48 109.8(3)
C44 C43 C48 108.7(3)
N6 C44 C45 110.2(3)
N6 C44 C43 109.6(3)
C45 C44 C43 109.8(3)
C44 C45 C46 111.9(4)
C45 C46 C47 110.7(4)
C48 C47 C46 112.3(4)
C47 C48 C43 110.3(4)
N6 C49 C50 124.6(4)
C51 C50 C54 107.9(4)
C51 C50 C49 127.9(4)
C54 C50 C49 124.1(4)
C51 C50 Fe1 70.2(2)
C54 C50 Fe1 69.4(2)
C49 C50 Fe1 122.5(3)
C52 C51 C50 107.4(4)
C52 C51 Fe1 69.8(2)
C50 C51 Fe1 68.9(2)
C53 C52 C51 108.5(4)
C53 C52 Fe1 70.2(3)
C51 C52 Fe1 69.7(2)
C54 C53 C52 108.2(4)
C54 C53 Fe1 68.8(3)
C52 C53 Fe1 69.5(3)
C53 C54 C50 107.9(4)
C53 C54 Fe1 71.0(3)
C50 C54 Fe1 69.4(2)
C56 C55 C64 118.7(5)
C56 C55 C65 120.8(4)
C64 C55 C65 120.5(4)
O1 C56 C57 120.7(4)
O1 C56 C55 117.5(4)
C57 C56 C55 121.8(5)
C56 C57 C58 121.3(5)
C57 C58 C59 119.5(6)
C60 C59 C58 123.8(7)
C60 C59 C64 117.9(6)
C58 C59 C64 118.3(5)
C61 C60 C59 124.5(8)
C60 C61 C62 117.7(7)
C63 C62 C61 123.3(8)
C62 C63 C64 119.4(7)
C55 C64 C63 122.5(6)
C55 C64 C59 120.4(5)
C63 C64 C59 117.1(5)
C66 C65 C74 118.6(5)
C66 C65 C55 120.4(4)
C74 C65 C55 121.1(4)
O2 C66 C65 118.3(4)
O2 C66 C67 120.1(4)
C65 C66 C67 121.6(4)
C68 C67 C66 119.2(5)
C67 C68 C75 121.6(5)
C71 C70 C75 120.0(7)
C70 C71 C72 121.7(6)
C73 C72 C71 120.7(7)
C72 C73 C74 119.7(7)
C75 C74 C73 120.0(5)
C75 C74 C65 119.2(5)
C73 C74 C65 120.8(5)
C68 C75 C74 119.7(4)
C68 C75 C70 122.4(6)
C74 C75 C70 117.9(6)
Cl2S C1S Cl1S 96.2(10)

loop_
_geom_bond_atom_site_label_1
_geom_bond_atom_site_label_2
_geom_bond_distance
Fe1 C54 2.033(4)
Fe1 C50 2.034(4)
Fe1 C2 2.038(4)
Fe1 C3 2.047(4)
Fe1 C1 2.049(4)
Fe1 C51 2.050(4)
Fe1 C4 2.051(4)
Fe1 C52 2.052(4)
Fe1 C5 2.054(4)
Fe1 C53 2.062(5)
Fe2 C23 2.032(4)
Fe2 C18 2.034(4)
Fe2 C15 2.035(5)
Fe2 C20 2.039(5)
Fe2 C19 2.044(4)
Fe2 C16 2.044(5)
Fe2 C14 2.047(4)
Fe2 C17 2.055(5)
Fe2 C21 2.061(5)
Fe2 C22 2.063(5)
Fe3 C40 2.038(5)
Fe3 C41 2.040(5)
Fe3 C32 2.042(4)
Fe3 C38 2.043(4)
Fe3 C37 2.043(4)
Fe3 C33 2.044(4)
Fe3 C36 2.047(4)
Fe3 C39 2.047(4)
Fe3 C34 2.061(5)
Fe3 C35 2.063(5)
N1 C6 1.268(4)
N1 C7 1.460(5)
N2 C13 1.259(5)
N2 C8 1.461(5)
N3 C24 1.263(5)
N3 C25 1.469(5)
N4 C31 1.264(5)
N4 C26 1.478(5)
N5 C42 1.257(5)
N5 C43 1.467(5)
N6 C49 1.257(5)
N6 C44 1.468(5)
O1 C56 1.374(5)
O2 C66 1.362(5)
C1 C5 1.419(5)
C1 C2 1.442(5)
C1 C6 1.461(5)
C2 C3 1.409(6)
C3 C4 1.397(6)
C4 C5 1.414(6)
C7 C8 1.528(5)
C7 C12 1.542(5)
C8 C9 1.513(5)
C9 C10 1.512(6)
C10 C11 1.524(6)
C11 C12 1.520(6)
C13 C14 1.445(6)
C14 C18 1.419(6)
C14 C15 1.437(6)
C15 C16 1.398(7)
C16 C17 1.397(8)
C17 C18 1.408(6)
C19 C23 1.429(6)
C19 C24 1.441(6)
C19 C20 1.452(6)
C20 C21 1.381(7)
C21 C22 1.419(7)
C22 C23 1.404(7)
C25 C26 1.524(6)
C25 C30 1.531(6)
C26 C27 1.518(6)
C27 C28 1.528(7)
C28 C29 1.512(8)
C29 C30 1.517(7)
C31 C32 1.447(6)
C32 C33 1.435(6)
C32 C36 1.437(6)
C33 C34 1.397(7)
C34 C35 1.417(7)
C35 C36 1.403(6)
C37 C38 1.414(6)
C37 C41 1.422(6)
C37 C42 1.467(5)
C38 C39 1.408(6)
C39 C40 1.396(8)
C40 C41 1.419(7)
C43 C44 1.523(5)
C43 C48 1.545(5)
C44 C45 1.516(5)
C45 C46 1.522(6)
C46 C47 1.537(7)
C47 C48 1.524(6)
C49 C50 1.461(5)
C50 C51 1.426(6)
C50 C54 1.433(6)
C51 C52 1.421(6)
C52 C53 1.419(7)
C53 C54 1.408(6)
C55 C56 1.381(6)
C55 C64 1.398(6)
C55 C65 1.494(7)
C56 C57 1.380(7)
C57 C58 1.393(8)
C58 C59 1.402(8)
C59 C60 1.370(8)
C59 C64 1.459(8)
C60 C61 1.365(10)
C61 C62 1.371(11)
C62 C63 1.369(9)
C63 C64 1.439(7)
C65 C66 1.383(6)
C65 C74 1.432(6)
C66 C67 1.413(6)
C67 C68 1.365(6)
C68 C75 1.393(7)
C70 C71 1.370(9)
C70 C75 1.435(7)
C71 C72 1.379(10)
C72 C73 1.375(8)
C73 C74 1.425(7)
C74 C75 1.415(7)
C1S Cl2S 1.658(12)
C1S Cl1S 1.791(12)
C2S Cl3S 1.765(14)

loop_
_geom_hbond_atom_site_label_D
_geom_hbond_atom_site_label_H
_geom_hbond_atom_site_label_A
_geom_hbond_distance_DH
_geom_hbond_distance_HA
_geom_hbond_distance_DA
_geom_hbond_angle_DHA
O1W H1W N4 0.89(5) 1.98(5) 2.848(5) 163(5)
O1W H2W N6 0.81(5) 2.06(5) 2.865(4) 168(5)
O2W H3W O1W 0.82(5) 1.84(5) 2.660(4) 170(5)
O2W H4W N2 0.71(5) 2.16(5) 2.854(5) 165(6)
